data_7152909
loop_
_publ_author_name
'Harris, Benjamin'
'Savage, G. Paul'
'White, Jonathan M.'

_publ_section_title
;
 Hyperconjugation involving strained carbon-carbon bonds. Application of
 the variable oxygen probe to ester and ether derivatives of
 cubylmethanol.
;
_journal_issue 19
_journal_name_full 'Organic &amp; biomolecular chemistry'
_journal_page_first 3151
_journal_page_last 3158
_journal_paper_doi 10.1039/c3ob40288f
_journal_volume 11
_journal_year 2013
_chemical_formula_sum 'C11 H12 O3'
_chemical_formula_weight 192.21
_chemical_name_systematic
;
?
;
_space_group_IT_number 14
_symmetry_cell_setting monoclinic
_symmetry_space_group_name_Hall '-P 2ybc'
_symmetry_space_group_name_H-M 'P 1 21/c 1'
_atom_sites_solution_hydrogens geom
_atom_sites_solution_primary direct
_atom_sites_solution_secondary difmap
_audit_creation_method SHELXL-97
_cell_angle_alpha 90.00
_cell_angle_beta 91.859(3)
_cell_angle_gamma 90.00
_cell_formula_units_Z 8
_cell_length_a 8.6179(3)
_cell_length_b 7.0392(3)
_cell_length_c 30.2576(10)
_cell_measurement_reflns_used 3867
_cell_measurement_temperature 130.0(2)
_cell_measurement_theta_max 72.9175
_cell_measurement_theta_min 2.9200
_cell_volume 1834.55(12)
_computing_cell_refinement
;
CrysAlisPro, Oxford Diffraction Ltd.,
Version 1.171.33.55 (release 05-01-2010 CrysAlis171 .NET)
(compiled Jan 5 2010,16:28:46)
;
_computing_data_collection
;
CrysAlisPro, Oxford Diffraction Ltd.,
Version 1.171.33.55 (release 05-01-2010 CrysAlis171 .NET)
(compiled Jan 5 2010,16:28:46)
;
_computing_data_reduction
;
CrysAlisPro, Oxford Diffraction Ltd.,
Version 1.171.33.55 (release 05-01-2010 CrysAlis171 .NET)
(compiled Jan 5 2010,16:28:46)
;
_computing_structure_refinement 'SHELXL-97 (Sheldrick, 1997)'
_diffrn_ambient_temperature 130.0(2)
_diffrn_measured_fraction_theta_full 0.975
_diffrn_measured_fraction_theta_max 0.975
_diffrn_measurement_device_type 'Xcalibur, Sapphire3'
_diffrn_measurement_method '\w scans'
_diffrn_radiation_monochromator graphite
_diffrn_radiation_source 'Enhance (Cu) X-ray Source'
_diffrn_radiation_type 'Cu K\a'
_diffrn_radiation_wavelength 1.5418
_diffrn_reflns_av_R_equivalents 0.0216
_diffrn_reflns_av_sigmaI/netI 0.0244
_diffrn_reflns_limit_h_max 10
_diffrn_reflns_limit_h_min -7
_diffrn_reflns_limit_k_max 8
_diffrn_reflns_limit_k_min -7
_diffrn_reflns_limit_l_max 36
_diffrn_reflns_limit_l_min -37
_diffrn_reflns_number 7121
_diffrn_reflns_theta_full 73.07
_diffrn_reflns_theta_max 73.07
_diffrn_reflns_theta_min 2.92
_exptl_absorpt_coefficient_mu 0.832
_exptl_absorpt_correction_T_max 1.00000
_exptl_absorpt_correction_T_min 0.93211
_exptl_absorpt_correction_type multi-scan
_exptl_absorpt_process_details
;
CrysAlisPro, Oxford Diffraction Ltd.,
Version 1.171.33.55 (release 05-01-2010 CrysAlis171 .NET)
(compiled Jan 5 2010,16:28:46)
Empirical absorption correction using spherical harmonics,
implemented in SCALE3 ABSPACK scaling algorithm.
;
_exptl_crystal_colour colourless
_exptl_crystal_density_diffrn 1.392
_exptl_crystal_density_method 'not measured'
_exptl_crystal_description block
_exptl_crystal_F_000 816
_exptl_crystal_size_max 0.4035
_exptl_crystal_size_mid 0.2470
_exptl_crystal_size_min 0.1040
_refine_diff_density_max 0.365
_refine_diff_density_min -0.320
_refine_diff_density_rms 0.065
_refine_ls_extinction_coef 0.0020(4)
_refine_ls_extinction_expression Fc^*^=kFc[1+0.001xFc^2^\l^3^/sin(2\q)]^-1/4^
_refine_ls_extinction_method SHELXL
_refine_ls_goodness_of_fit_ref 1.118
_refine_ls_hydrogen_treatment mixed
_refine_ls_matrix_type full
_refine_ls_number_parameters 262
_refine_ls_number_reflns 3586
_refine_ls_number_restraints 0
_refine_ls_restrained_S_all 1.118
_refine_ls_R_factor_all 0.0523
_refine_ls_R_factor_gt 0.0444
_refine_ls_shift/su_max 0.000
_refine_ls_shift/su_mean 0.000
_refine_ls_structure_factor_coef Fsqd
_refine_ls_weighting_details 'calc w=1/[\s^2^(Fo^2^)+(0.0969P)^2^+0.1601P] where P=(Fo^2^+2Fc^2^)/3'
_refine_ls_weighting_scheme calc
_refine_ls_wR_factor_gt 0.1315
_refine_ls_wR_factor_ref 0.1491
_reflns_number_gt 2989
_reflns_number_total 3586
_reflns_threshold_expression >2sigma(I)
_cod_data_source_file c3ob40288f.txt
_cod_data_source_block shelxl11a
_cod_database_code 7152909

loop_
_symmetry_equiv_pos_as_xyz
'x, y, z'
'-x, y+1/2, -z+1/2'
'-x, -y, -z'
'x, -y-1/2, z-1/2'

loop_
_atom_site_label
_atom_site_type_symbol
_atom_site_fract_x
_atom_site_fract_y
_atom_site_fract_z
_atom_site_U_iso_or_equiv
_atom_site_adp_type
_atom_site_occupancy
_atom_site_symmetry_multiplicity
_atom_site_calc_flag
_atom_site_refinement_flags
H1 H 0.420(3) 0.810(3) 0.2221(7) 0.039(6) Uiso 1 1 d .
H' H 0.369(2) 0.085(3) 0.2578(7) 0.038(6) Uiso 1 1 d .
O1 O 0.33589(12) 0.86814(15) 0.22204(4) 0.0217(3) Uani 1 1 d .
O2 O 0.13007(19) 0.36096(18) 0.03692(4) 0.0411(4) Uani 1 1 d .
C7 C 0.29817(17) 0.5427(2) 0.11927(5) 0.0196(3) Uani 1 1 d .
H7 H 0.3778 0.5766 0.0983 0.024 Uiso 1 1 calc R
O3 O 0.16935(18) 0.08603(18) 0.07213(4) 0.0385(4) Uani 1 1 d .
C9 C 0.20867(16) 0.7388(2) 0.22352(5) 0.0188(3) Uani 1 1 d .
H9A H 0.1128 0.8102 0.2252 0.023 Uiso 1 1 calc R
H9B H 0.2196 0.6620 0.2501 0.023 Uiso 1 1 calc R
C6 C 0.33094(17) 0.4735(2) 0.16791(5) 0.0186(3) Uani 1 1 d .
H6 H 0.4341 0.4592 0.1821 0.022 Uiso 1 1 calc R
C3 C 0.04455(17) 0.5157(2) 0.12844(5) 0.0193(3) Uani 1 1 d .
H3 H -0.0585 0.5302 0.1142 0.023 Uiso 1 1 calc R
C4 C 0.17598(17) 0.3779(2) 0.11267(5) 0.0193(3) Uani 1 1 d .
C1 C 0.19916(16) 0.6109(2) 0.18401(5) 0.0170(3) Uani 1 1 d .
C2 C 0.07742(16) 0.4470(2) 0.17703(4) 0.0168(3) Uani 1 1 d .
H2 H -0.0024 0.4129 0.1980 0.020 Uiso 1 1 calc R
C5 C 0.20863(16) 0.3100(2) 0.16123(5) 0.0180(3) Uani 1 1 d .
H5 H 0.2231 0.1777 0.1706 0.022 Uiso 1 1 calc R
C8 C 0.16795(17) 0.6784(2) 0.13511(5) 0.0194(3) Uani 1 1 d .
H8 H 0.1537 0.8106 0.1257 0.023 Uiso 1 1 calc R
C10 C 0.15949(17) 0.2559(2) 0.07283(5) 0.0207(3) Uani 1 1 d .
C11 C 0.1124(3) 0.2597(3) -0.00460(5) 0.0411(5) Uani 1 1 d .
H11A H 0.0915 0.3486 -0.0281 0.062 Uiso 1 1 calc R
H11B H 0.0276 0.1717 -0.0030 0.062 Uiso 1 1 calc R
H11C H 0.2062 0.1916 -0.0102 0.062 Uiso 1 1 calc R
O1' O 0.38603(12) 0.17805(16) 0.27448(4) 0.0251(3) Uani 1 1 d .
C5' C 0.27072(17) 0.6995(2) 0.34767(5) 0.0185(3) Uani 1 1 d .
H5' H 0.2512 0.8319 0.3392 0.022 Uiso 1 1 calc R
C9' C 0.24532(16) 0.2712(2) 0.28513(5) 0.0184(3) Uani 1 1 d .
H9D H 0.1675 0.1778 0.2924 0.022 Uiso 1 1 calc R
H9C H 0.2065 0.3440 0.2599 0.022 Uiso 1 1 calc R
O5 O 0.36429(18) 0.64536(17) 0.47087(4) 0.0381(4) Uani 1 1 d .
C4' C 0.31838(17) 0.6295(2) 0.39512(5) 0.0192(3) Uani 1 1 d .
C6' C 0.39703(16) 0.5671(2) 0.32764(5) 0.0175(3) Uani 1 1 d .
H6' H 0.4685 0.6042 0.3046 0.021 Uiso 1 1 calc R
C2' C 0.14865(16) 0.5330(2) 0.34383(5) 0.0188(3) Uani 1 1 d .
H2' H 0.0413 0.5458 0.3325 0.023 Uiso 1 1 calc R
C7' C 0.44674(17) 0.4968(2) 0.37502(5) 0.0199(3) Uani 1 1 d .
H7' H 0.5540 0.4843 0.3864 0.024 Uiso 1 1 calc R
O6 O 0.34893(19) 0.92132(18) 0.43473(4) 0.0431(4) Uani 1 1 d .
C3' C 0.19855(17) 0.4624(2) 0.39119(5) 0.0212(3) Uani 1 1 d .
H3' H 0.1272 0.4247 0.4142 0.025 Uiso 1 1 calc R
C1' C 0.27519(16) 0.4003(2) 0.32361(5) 0.0170(3) Uani 1 1 d .
C10' C 0.34475(17) 0.7510(2) 0.43466(5) 0.0215(3) Uani 1 1 d .
C8' C 0.32522(17) 0.3313(2) 0.37124(5) 0.0199(3) Uani 1 1 d .
H8' H 0.3450 0.1990 0.3798 0.024 Uiso 1 1 calc R
C11' C 0.3910(3) 0.7463(3) 0.51208(5) 0.0391(5) Uani 1 1 d .
H11E H 0.4037 0.6567 0.5358 0.059 Uiso 1 1 calc R
H11F H 0.3038 0.8271 0.5175 0.059 Uiso 1 1 calc R
H11D H 0.4831 0.8222 0.5103 0.059 Uiso 1 1 calc R

loop_
_atom_site_aniso_label
_atom_site_aniso_U_11
_atom_site_aniso_U_22
_atom_site_aniso_U_33
_atom_site_aniso_U_23
_atom_site_aniso_U_13
_atom_site_aniso_U_12
O1 0.0187(5) 0.0163(5) 0.0301(6) -0.0049(4) 0.0005(4) -0.0018(4)
O2 0.0826(10) 0.0211(6) 0.0188(6) -0.0027(5) -0.0102(6) 0.0036(6)
C7 0.0207(7) 0.0193(7) 0.0189(7) -0.0002(5) 0.0017(5) -0.0025(6)
O3 0.0696(9) 0.0213(6) 0.0243(6) -0.0014(5) -0.0030(6) 0.0017(6)
C9 0.0187(7) 0.0185(7) 0.0193(7) -0.0010(5) 0.0008(5) -0.0015(5)
C6 0.0185(7) 0.0171(7) 0.0201(7) -0.0020(5) -0.0020(5) -0.0002(6)
C3 0.0205(7) 0.0191(7) 0.0180(7) 0.0000(5) -0.0028(5) 0.0008(6)
C4 0.0223(7) 0.0175(7) 0.0178(7) 0.0004(5) -0.0020(5) -0.0010(6)
C1 0.0179(7) 0.0150(7) 0.0180(7) -0.0003(5) -0.0009(5) -0.0014(5)
C2 0.0166(6) 0.0163(7) 0.0173(6) 0.0001(5) -0.0009(5) -0.0011(5)
C5 0.0202(7) 0.0156(7) 0.0179(7) -0.0004(5) -0.0018(5) -0.0005(5)
C8 0.0243(7) 0.0153(7) 0.0186(7) 0.0011(5) -0.0007(5) -0.0006(6)
C10 0.0227(7) 0.0192(7) 0.0202(7) -0.0008(6) -0.0004(5) -0.0012(6)
C11 0.0748(14) 0.0294(9) 0.0185(8) -0.0056(7) -0.0086(8) 0.0022(9)
O1' 0.0190(5) 0.0233(6) 0.0327(6) -0.0127(5) -0.0005(4) 0.0006(4)
C5' 0.0222(7) 0.0151(7) 0.0180(7) 0.0002(5) -0.0004(5) 0.0019(5)
C9' 0.0157(7) 0.0181(7) 0.0213(7) -0.0010(6) -0.0021(5) 0.0000(5)
O5 0.0742(10) 0.0220(6) 0.0175(6) -0.0017(5) -0.0082(6) 0.0010(6)
C4' 0.0226(7) 0.0185(7) 0.0167(7) 0.0002(6) 0.0002(5) 0.0015(6)
C6' 0.0184(7) 0.0165(7) 0.0176(6) -0.0010(5) 0.0005(5) 0.0002(5)
C2' 0.0179(7) 0.0185(7) 0.0201(7) -0.0004(5) -0.0002(5) 0.0015(6)
C7' 0.0213(7) 0.0191(7) 0.0191(7) -0.0016(5) -0.0033(5) 0.0026(6)
O6 0.0827(11) 0.0214(6) 0.0248(6) -0.0012(5) -0.0047(6) -0.0043(6)
C3' 0.0225(7) 0.0226(7) 0.0187(7) 0.0015(6) 0.0025(5) -0.0025(6)
C1' 0.0171(7) 0.0158(7) 0.0179(7) 0.0006(5) -0.0001(5) 0.0011(5)
C10' 0.0248(7) 0.0211(8) 0.0186(7) -0.0001(6) 0.0012(6) -0.0003(6)
C8' 0.0245(7) 0.0159(7) 0.0192(7) 0.0013(5) -0.0020(5) 0.0003(6)
C11' 0.0686(13) 0.0300(9) 0.0182(8) -0.0037(7) -0.0070(8) -0.0017(9)

loop_
_atom_type_symbol
_atom_type_description
_atom_type_scat_dispersion_real
_atom_type_scat_dispersion_imag
_atom_type_scat_source
C C 0.0181 0.0091 'International Tables Vol C Tables 4.2.6.8 and 6.1.1.4'
H H 0.0000 0.0000 'International Tables Vol C Tables 4.2.6.8 and 6.1.1.4'
O O 0.0492 0.0322 'International Tables Vol C Tables 4.2.6.8 and 6.1.1.4'

loop_
_geom_angle_atom_site_label_1
_geom_angle_atom_site_label_2
_geom_angle_atom_site_label_3
_geom_angle
C9 O1 H1 110.8(15)
C10 O2 C11 116.51(13)
C8 C7 C6 90.65(10)
C8 C7 C4 90.30(11)
C6 C7 C4 89.39(11)
C8 C7 H7 125.2
C6 C7 H7 125.2
C4 C7 H7 125.2
O1 C9 C1 112.39(11)
O1 C9 H9A 109.1
C1 C9 H9A 109.1
O1 C9 H9B 109.1
C1 C9 H9B 109.1
H9A C9 H9B 107.9
C7 C6 C5 90.42(10)
C7 C6 C1 89.41(10)
C5 C6 C1 90.13(10)
C7 C6 H6 125.3
C5 C6 H6 125.3
C1 C6 H6 125.3
C2 C3 C8 90.19(10)
C2 C3 C4 89.11(10)
C8 C3 C4 89.85(11)
C2 C3 H3 125.5
C8 C3 H3 125.5
C4 C3 H3 125.5
C10 C4 C5 126.64(13)
C10 C4 C7 125.14(12)
C5 C4 C7 90.39(10)
C10 C4 C3 123.46(12)
C5 C4 C3 90.73(11)
C7 C4 C3 89.57(11)
C9 C1 C8 125.08(12)
C9 C1 C2 124.67(12)
C8 C1 C2 90.12(10)
C9 C1 C6 126.37(12)
C8 C1 C6 89.86(10)
C2 C1 C6 89.55(10)
C3 C2 C1 89.95(10)
C3 C2 C5 90.80(10)
C1 C2 C5 90.44(10)
C3 C2 H2 125.0
C1 C2 H2 125.0
C5 C2 H2 125.0
C4 C5 C6 89.80(10)
C4 C5 C2 89.36(10)
C6 C5 C2 89.87(10)
C4 C5 H5 125.5
C6 C5 H5 125.5
C2 C5 H5 125.5
C7 C8 C1 90.09(10)
C7 C8 C3 90.28(11)
C1 C8 C3 89.72(10)
C7 C8 H8 125.2
C1 C8 H8 125.2
C3 C8 H8 125.2
O3 C10 O2 123.44(14)
O3 C10 C4 125.94(14)
O2 C10 C4 110.62(13)
O2 C11 H11A 109.5
O2 C11 H11B 109.5
H11A C11 H11B 109.5
O2 C11 H11C 109.5
H11A C11 H11C 109.5
H11B C11 H11C 109.5
C9' O1' H' 111.1(15)
C4' C5' C6' 90.16(10)
C4' C5' C2' 89.32(10)
C6' C5' C2' 89.98(10)
C4' C5' H5' 125.4
C6' C5' H5' 125.4
C2' C5' H5' 125.4
O1' C9' C1' 109.28(11)
O1' C9' H9D 109.8
C1' C9' H9D 109.8
O1' C9' H9C 109.8
C1' C9' H9C 109.8
H9D C9' H9C 108.3
C10' O5 C11' 116.56(13)
C10' C4' C5' 126.11(13)
C10' C4' C3' 125.31(12)
C5' C4' C3' 90.80(11)
C10' C4' C7' 124.03(12)
C5' C4' C7' 89.94(10)
C3' C4' C7' 89.70(11)
C7' C6' C5' 90.38(10)
C7' C6' C1' 89.83(10)
C5' C6' C1' 90.20(10)
C7' C6' H6' 125.2
C5' C6' H6' 125.2
C1' C6' H6' 125.2
C3' C2' C1' 89.67(10)
C3' C2' C5' 90.33(10)
C1' C2' C5' 90.04(10)
C3' C2' H2' 125.3
C1' C2' H2' 125.3
C5' C2' H2' 125.3
C6' C7' C8' 90.33(10)
C6' C7' C4' 89.51(10)
C8' C7' C4' 89.60(11)
C6' C7' H7' 125.4
C8' C7' H7' 125.4
C4' C7' H7' 125.4
C2' C3' C8' 90.48(10)
C2' C3' C4' 89.55(11)
C8' C3' C4' 90.32(11)
C2' C3' H3' 125.2
C8' C3' H3' 125.2
C4' C3' H3' 125.2
C9' C1' C8' 124.32(12)
C9' C1' C2' 124.06(11)
C8' C1' C2' 89.99(10)
C9' C1' C6' 127.65(12)
C8' C1' C6' 89.83(10)
C2' C1' C6' 89.79(10)
O6 C10' O5 123.68(14)
O6 C10' C4' 125.60(14)
O5 C10' C4' 110.72(14)
C3' C8' C1' 89.86(10)
C3' C8' C7' 90.38(11)
C1' C8' C7' 90.01(11)
C3' C8' H8' 125.2
C1' C8' H8' 125.2
C7' C8' H8' 125.2
O5 C11' H11E 109.5
O5 C11' H11F 109.5
H11E C11' H11F 109.5
O5 C11' H11D 109.5
H11E C11' H11D 109.5
H11F C11' H11D 109.5

loop_
_geom_bond_atom_site_label_1
_geom_bond_atom_site_label_2
_geom_bond_distance
O1 C9 1.4271(17)
O1 H1 0.83(2)
O2 C10 1.3321(19)
O2 C11 1.4483(18)
C7 C8 1.561(2)
C7 C6 1.5674(18)
C7 C4 1.575(2)
C7 H7 0.9800
O3 C10 1.199(2)
C9 C1 1.4964(19)
C9 H9A 0.9700
C9 H9B 0.9700
C6 C5 1.5691(19)
C6 C1 1.5809(19)
C6 H6 0.9800
C3 C2 1.5647(18)
C3 C8 1.571(2)
C3 C4 1.577(2)
C3 H3 0.9800
C4 C10 1.4832(19)
C4 C5 1.5621(18)
C1 C8 1.5688(18)
C1 C2 1.5692(19)
C2 C5 1.5724(19)
C2 H2 0.9800
C5 H5 0.9800
C8 H8 0.9800
C11 H11A 0.9600
C11 H11B 0.9600
C11 H11C 0.9600
O1' C9' 1.4247(17)
O1' H' 0.84(2)
C5' C4' 1.5603(18)
C5' C6' 1.5696(19)
C5' C2' 1.577(2)
C5' H5' 0.9800
C9' C1' 1.4927(19)
C9' H9D 0.9700
C9' H9C 0.9700
O5 C10' 1.3303(19)
O5 C11' 1.4473(18)
C4' C10' 1.482(2)
C4' C3' 1.567(2)
C4' C7' 1.5844(19)
C6' C7' 1.5633(18)
C6' C1' 1.5771(19)
C6' H6' 0.9800
C2' C3' 1.5635(19)
C2' C1' 1.5745(19)
C2' H2' 0.9800
C7' C8' 1.568(2)
C7' H7' 0.9800
O6 C10' 1.199(2)
C3' C8' 1.565(2)
C3' H3' 0.9800
C1' C8' 1.5677(18)
C8' H8' 0.9800
C11' H11E 0.9600
C11' H11F 0.9600
C11' H11D 0.9600

loop_
_geom_hbond_atom_site_label_D
_geom_hbond_atom_site_label_H
_geom_hbond_atom_site_label_A
_geom_hbond_distance_DH
_geom_hbond_distance_HA
_geom_hbond_distance_DA
_geom_hbond_angle_DHA
_geom_hbond_site_symmetry_A
O1' H' O1 0.84(2) 1.88(2) 2.7238(15) 177(2) 1_545

loop_
_geom_torsion_atom_site_label_1
_geom_torsion_atom_site_label_2
_geom_torsion_atom_site_label_3
_geom_torsion_atom_site_label_4
_geom_torsion
C8 C7 C6 C5 90.09(11)
C4 C7 C6 C5 -0.20(11)
C8 C7 C6 C1 -0.04(10)
C4 C7 C6 C1 -90.33(11)
C8 C7 C4 C10 132.28(14)
C6 C7 C4 C10 -137.07(14)
C8 C7 C4 C5 -90.44(11)
C6 C7 C4 C5 0.20(11)
C8 C7 C4 C3 0.29(10)
C6 C7 C4 C3 90.93(10)
C2 C3 C4 C10 136.28(14)
C8 C3 C4 C10 -133.52(14)
C2 C3 C4 C5 -0.09(10)
C8 C3 C4 C5 90.10(10)
C2 C3 C4 C7 -90.48(10)
C8 C3 C4 C7 -0.29(10)
O1 C9 C1 C8 -63.86(17)
O1 C9 C1 C2 176.87(12)
O1 C9 C1 C6 57.03(19)
C7 C6 C1 C9 -135.35(14)
C5 C6 C1 C9 134.23(14)
C7 C6 C1 C8 0.04(10)
C5 C6 C1 C8 -90.38(10)
C7 C6 C1 C2 90.17(10)
C5 C6 C1 C2 -0.25(10)
C8 C3 C2 C1 0.69(10)
C4 C3 C2 C1 90.53(10)
C8 C3 C2 C5 -89.75(11)
C4 C3 C2 C5 0.09(10)
C9 C1 C2 C3 133.76(14)
C8 C1 C2 C3 -0.69(10)
C6 C1 C2 C3 -90.55(10)
C9 C1 C2 C5 -135.44(14)
C8 C1 C2 C5 90.11(10)
C6 C1 C2 C5 0.25(10)
C10 C4 C5 C6 136.05(14)
C7 C4 C5 C6 -0.20(11)
C3 C4 C5 C6 -89.78(11)
C10 C4 C5 C2 -134.07(14)
C7 C4 C5 C2 89.67(10)
C3 C4 C5 C2 0.09(10)
C7 C6 C5 C4 0.20(11)
C1 C6 C5 C4 89.61(10)
C7 C6 C5 C2 -89.16(10)
C1 C6 C5 C2 0.25(10)
C3 C2 C5 C4 -0.09(10)
C1 C2 C5 C4 -90.05(10)
C3 C2 C5 C6 89.71(10)
C1 C2 C5 C6 -0.25(10)
C6 C7 C8 C1 0.04(10)
C4 C7 C8 C1 89.43(10)
C6 C7 C8 C3 -89.68(10)
C4 C7 C8 C3 -0.29(10)
C9 C1 C8 C7 136.25(14)
C2 C1 C8 C7 -89.60(10)
C6 C1 C8 C7 -0.04(10)
C9 C1 C8 C3 -133.47(14)
C2 C1 C8 C3 0.69(10)
C6 C1 C8 C3 90.24(10)
C2 C3 C8 C7 89.40(10)
C4 C3 C8 C7 0.29(10)
C2 C3 C8 C1 -0.69(10)
C4 C3 C8 C1 -89.80(10)
C11 O2 C10 O3 -1.0(3)
C11 O2 C10 C4 179.54(15)
C5 C4 C10 O3 -0.2(3)
C7 C4 C10 O3 122.06(18)
C3 C4 C10 O3 -120.92(19)
C5 C4 C10 O2 179.18(14)
C7 C4 C10 O2 -58.55(19)
C3 C4 C10 O2 58.47(19)
C6' C5' C4' C10' 134.14(14)
C2' C5' C4' C10' -135.88(14)
C6' C5' C4' C3' -89.33(11)
C2' C5' C4' C3' 0.64(10)
C6' C5' C4' C7' 0.36(10)
C2' C5' C4' C7' 90.34(11)
C4' C5' C6' C7' -0.37(11)
C2' C5' C6' C7' -89.69(10)
C4' C5' C6' C1' 89.47(10)
C2' C5' C6' C1' 0.15(10)
C4' C5' C2' C3' -0.64(10)
C6' C5' C2' C3' 89.52(10)
C4' C5' C2' C1' -90.31(10)
C6' C5' C2' C1' -0.15(10)
C5' C6' C7' C8' 89.96(11)
C1' C6' C7' C8' -0.24(10)
C5' C6' C7' C4' 0.36(10)
C1' C6' C7' C4' -89.84(10)
C10' C4' C7' C6' -135.63(14)
C5' C4' C7' C6' -0.36(11)
C3' C4' C7' C6' 90.43(11)
C10' C4' C7' C8' 134.04(14)
C5' C4' C7' C8' -90.70(11)
C3' C4' C7' C8' 0.10(10)
C1' C2' C3' C8' 0.35(10)
C5' C2' C3' C8' -89.68(11)
C1' C2' C3' C4' 90.67(11)
C5' C2' C3' C4' 0.64(10)
C10' C4' C3' C2' 136.42(14)
C5' C4' C3' C2' -0.64(11)
C7' C4' C3' C2' -90.58(10)
C10' C4' C3' C8' -133.10(14)
C5' C4' C3' C8' 89.84(10)
C7' C4' C3' C8' -0.10(10)
O1' C9' C1' C8' -64.84(17)
O1' C9' C1' C2' 177.70(12)
O1' C9' C1' C6' 56.64(18)
C3' C2' C1' C9' 132.52(14)
C5' C2' C1' C9' -137.15(14)
C3' C2' C1' C8' -0.35(10)
C5' C2' C1' C8' 89.97(10)
C3' C2' C1' C6' -90.18(10)
C5' C2' C1' C6' 0.14(10)
C7' C6' C1' C9' -134.98(14)
C5' C6' C1' C9' 134.64(14)
C7' C6' C1' C8' 0.24(10)
C5' C6' C1' C8' -90.14(10)
C7' C6' C1' C2' 90.23(10)
C5' C6' C1' C2' -0.15(10)
C11' O5 C10' O6 0.4(3)
C11' O5 C10' C4' -179.89(15)
C5' C4' C10' O6 -8.3(3)
C3' C4' C10' O6 -130.80(19)
C7' C4' C10' O6 111.1(2)
C5' C4' C10' O5 171.99(14)
C3' C4' C10' O5 49.5(2)
C7' C4' C10' O5 -68.61(18)
C2' C3' C8' C1' -0.36(11)
C4' C3' C8' C1' -89.90(10)
C2' C3' C8' C7' 89.65(11)
C4' C3' C8' C7' 0.10(10)
C9' C1' C8' C3' -132.33(13)
C2' C1' C8' C3' 0.35(10)
C6' C1' C8' C3' 90.14(11)
C9' C1' C8' C7' 137.28(13)
C2' C1' C8' C7' -90.03(11)
C6' C1' C8' C7' -0.24(10)
C6' C7' C8' C3' -89.61(10)
C4' C7' C8' C3' -0.10(10)
C6' C7' C8' C1' 0.24(10)
C4' C7' C8' C1' 89.76(10)
